data_7058626
loop_
_publ_author_name
'Mostaghimi, Farzin'
'Lork, Enno'
'Hong, Intek'
'Roemmele, Tracey L.'
'Boer\'e, Ren\'e T.'
'Mebs, Stefan'
'Beckmann, Jens'

_publ_section_title
;
 The reaction of phenoxatellurine with single-electron oxidizers revisited
;
_journal_issue 32
_journal_name_full 'New Journal of Chemistry'
_journal_page_first 12754
_journal_paper_doi 10.1039/C9NJ02401H
_journal_volume 43
_journal_year 2019
_chemical_formula_sum 'C26 H19 Cl4 N O2 Te2'
_chemical_formula_weight 774.42
_space_group_IT_number 15
_space_group_name_Hall '-C 2yc'
_space_group_name_H-M_alt 'C 1 2/c 1'
_symmetry_cell_setting monoclinic
_symmetry_space_group_name_Hall '-C 2yc'
_symmetry_space_group_name_H-M 'C 1 2/c 1'
_atom_sites_solution_hydrogens geom
_atom_sites_solution_primary direct
_atom_sites_solution_secondary difmap
_audit_creation_method SHELXL-97
_audit_update_record
;
2019-02-04 deposited with the CCDC.    2019-07-17 downloaded from the CCDC.
;
_cell_angle_alpha 90.00
_cell_angle_beta 94.945(3)
_cell_angle_gamma 90.00
_cell_formula_units_Z 4
_cell_length_a 27.070(2)
_cell_length_b 13.2471(12)
_cell_length_c 7.4254(7)
_cell_measurement_reflns_used 5775
_cell_measurement_temperature 100
_cell_measurement_theta_max 35.18
_cell_measurement_theta_min 2.74
_cell_volume 2652.8(4)
_computing_cell_refinement 'Bruker SAINT'
_computing_data_collection 'Bruker APEX2'
_computing_data_reduction 'Bruker SAINT'
_computing_molecular_graphics Diamond
_computing_publication_material WinGX
_computing_structure_refinement 'SHELXL-2013 (Sheldrick 2013)'
_computing_structure_solution 'SHELXS-97 (Sheldrick 2008)'
_diffrn_ambient_temperature 100
_diffrn_measured_fraction_theta_full 0.997
_diffrn_measured_fraction_theta_max 2.740
_diffrn_measurement_device_type 'Bruker Venture D8'
_diffrn_measurement_method '2\q/\w scans'
_diffrn_radiation_monochromator graphite
_diffrn_radiation_source 'fine-focus sealed tube'
_diffrn_radiation_type MoK\a
_diffrn_radiation_wavelength 0.71073
_diffrn_reflns_av_R_equivalents 0.0252
_diffrn_reflns_av_sigmaI/netI 0.0308
_diffrn_reflns_limit_h_max 32
_diffrn_reflns_limit_h_min -31
_diffrn_reflns_limit_k_max 15
_diffrn_reflns_limit_k_min -10
_diffrn_reflns_limit_l_max 8
_diffrn_reflns_limit_l_min -7
_diffrn_reflns_number 4974
_diffrn_reflns_theta_full 35.03
_diffrn_reflns_theta_max 35.03
_diffrn_reflns_theta_min 2.74
_exptl_absorpt_coefficient_mu 2.628
_exptl_absorpt_correction_T_max 0.7470
_exptl_absorpt_correction_T_min 0.4823
_exptl_absorpt_correction_type empirical
_exptl_absorpt_process_details 'SADABS (Bruker, 2000)'
_exptl_crystal_colour yellow
_exptl_crystal_density_diffrn 1.939
_exptl_crystal_density_method 'not measured'
_exptl_crystal_description block
_exptl_crystal_F_000 1480
_exptl_crystal_size_max 0.08
_exptl_crystal_size_mid 0.08
_exptl_crystal_size_min 0.07
_refine_diff_density_max 0.942
_refine_diff_density_min -0.526
_refine_diff_density_rms 0.130
_refine_ls_extinction_method none
_refine_ls_goodness_of_fit_ref 1.143
_refine_ls_hydrogen_treatment constr
_refine_ls_matrix_type full
_refine_ls_number_parameters 161
_refine_ls_number_reflns 1941
_refine_ls_number_restraints 0
_refine_ls_restrained_S_all 1.143
_refine_ls_R_factor_all 0.0409
_refine_ls_R_factor_gt 0.0329
_refine_ls_shift/su_max 0.005
_refine_ls_shift/su_mean 0.001
_refine_ls_structure_factor_coef Fsqd
_refine_ls_weighting_details 'calc w=1/[\s^2^(Fo^2^)+(0.0420P)^2^+14.3023P] where P=(Fo^2^+2Fc^2^)/3'
_refine_ls_weighting_scheme calc
_refine_ls_wR_factor_gt 0.0799
_refine_ls_wR_factor_ref 0.0871
_reflns_number_gt 1703
_reflns_number_total 1941
_reflns_threshold_expression >2sigma(I)
_cod_data_source_file c9nj02401h2.cif
_cod_data_source_block shelxl_CCDC2
_cod_depositor_comments
;
The following automatic conversions were performed:

'_symmetry_cell_setting' value 'Monoclinic' changed to 'monoclinic'
according to
/home/data/users/saulius/crontab/automatic-downloads/rss-feeds/RSC/lib/dictionaries/cif_core.dic
dictionary named 'cif_core.dic' version 2.4.2 from 2011-04-26.

Automatic conversion script
Id: cif_fix_values 4973 2017-02-22 13:04:09Z antanas 

 Adding full bibliography for 7058624--7058628.cif.
;
_cod_original_sg_symbol_H-M C2/c
_cod_database_code 7058626

loop_
_symmetry_equiv_pos_as_xyz
'x, y, z'
'-x, y, -z+1/2'
'x+1/2, y+1/2, z'
'-x+1/2, y+1/2, -z+1/2'
'-x, -y, -z'
'x, -y, z-1/2'
'-x+1/2, -y+1/2, -z'
'x+1/2, -y+1/2, z-1/2'

loop_
_atom_site_label
_atom_site_type_symbol
_atom_site_fract_x
_atom_site_fract_y
_atom_site_fract_z
_atom_site_U_iso_or_equiv
_atom_site_adp_type
_atom_site_occupancy
_atom_site_symmetry_multiplicity
_atom_site_calc_flag
_atom_site_refinement_flags
Te1 Te 0.611779(10) 0.33208(2) 0.22879(5) 0.01946(15) Uani 1 1 d .
Cl2 Cl 0.59659(4) 0.22202(9) -0.0433(2) 0.0264(3) Uani 1 1 d .
Cl1 Cl 0.62529(5) 0.43603(9) 0.5180(2) 0.0303(4) Uani 1 1 d .
O1 O 0.67632(12) 0.1220(2) 0.3545(6) 0.0276(10) Uani 1 1 d .
N1 N 0.5000 0.4134(5) 0.2500 0.039(2) Uani 1 2 d S
C1 C 0.5000 0.4992(6) 0.2500 0.025(2) Uani 1 2 d S
C15 C 0.54879(18) 0.1995(4) 0.4481(8) 0.0224(13) Uani 1 1 d .
H15 H 0.5251 0.2517 0.4225 0.027 Uiso 1 1 calc R
C20 C 0.68694(16) 0.2959(4) 0.2444(8) 0.0214(13) Uani 1 1 d .
C21 C 0.70423(18) 0.2026(4) 0.2994(8) 0.0214(12) Uani 1 1 d .
C22 C 0.75480(19) 0.1809(4) 0.3015(9) 0.0253(14) Uani 1 1 d .
H22 H 0.7669 0.1164 0.3398 0.030 Uiso 1 1 calc R
C10 C 0.59614(18) 0.2072(3) 0.3860(9) 0.0229(13) Uani 1 1 d .
C25 C 0.7201(2) 0.3703(4) 0.1918(9) 0.0272(14) Uani 1 1 d .
H25 H 0.7082 0.4352 0.1543 0.033 Uiso 1 1 calc R
C11 C 0.63012(18) 0.1297(4) 0.4195(8) 0.0203(12) Uani 1 1 d .
C13 C 0.57101(19) 0.0398(4) 0.5831(9) 0.0264(14) Uani 1 1 d .
H13 H 0.5627 -0.0173 0.6520 0.032 Uiso 1 1 calc R
C23 C 0.78707(19) 0.2529(4) 0.2482(9) 0.0287(14) Uani 1 1 d .
H23 H 0.8213 0.2374 0.2476 0.034 Uiso 1 1 calc R
C14 C 0.53658(19) 0.1162(4) 0.5466(9) 0.0252(13) Uani 1 1 d .
H14 H 0.5046 0.1111 0.5894 0.030 Uiso 1 1 calc R
C24 C 0.76993(19) 0.3478(4) 0.1953(9) 0.0278(14) Uani 1 1 d .
H24 H 0.7926 0.3976 0.1612 0.033 Uiso 1 1 calc R
C12 C 0.61752(19) 0.0465(4) 0.5191(8) 0.0241(13) Uani 1 1 d .
H12 H 0.6409 -0.0062 0.5436 0.029 Uiso 1 1 calc R
C2 C 0.5000 0.6084(6) 0.2500 0.042(3) Uani 1 2 d S
H2A H 0.4683 0.6331 0.1924 0.062 Uiso 0.50 1 calc PR
H2B H 0.5272 0.6331 0.1828 0.062 Uiso 0.50 1 calc PR
H2C H 0.5045 0.6331 0.3748 0.062 Uiso 0.50 1 calc PR

loop_
_atom_site_aniso_label
_atom_site_aniso_U_11
_atom_site_aniso_U_22
_atom_site_aniso_U_33
_atom_site_aniso_U_23
_atom_site_aniso_U_13
_atom_site_aniso_U_12
Te1 0.0142(2) 0.0162(2) 0.0282(3) 0.00074(12) 0.00282(16) -0.00027(11)
Cl2 0.0224(6) 0.0282(7) 0.0288(10) -0.0017(5) 0.0033(6) -0.0041(5)
Cl1 0.0257(6) 0.0255(6) 0.0402(12) -0.0107(6) 0.0047(6) -0.0004(5)
O1 0.0174(17) 0.0185(17) 0.048(3) 0.0030(16) 0.0114(18) 0.0023(13)
N1 0.027(4) 0.024(4) 0.066(8) 0.000 0.006(4) 0.000
C1 0.015(3) 0.033(5) 0.028(7) 0.000 0.003(3) 0.000
C15 0.018(2) 0.023(2) 0.026(4) -0.003(2) 0.002(2) 0.0007(19)
C20 0.010(2) 0.025(3) 0.029(4) -0.003(2) 0.003(2) -0.0019(18)
C21 0.019(2) 0.022(2) 0.024(4) -0.005(2) 0.003(2) -0.0021(19)
C22 0.020(3) 0.026(3) 0.030(5) -0.005(2) 0.003(3) 0.0032(19)
C10 0.020(3) 0.014(2) 0.035(4) 0.000(2) 0.004(2) -0.0017(18)
C25 0.027(3) 0.028(3) 0.027(5) 0.004(2) 0.006(3) -0.004(2)
C11 0.023(3) 0.021(2) 0.017(4) -0.003(2) 0.002(2) -0.0002(19)
C13 0.028(3) 0.023(3) 0.028(5) 0.003(2) 0.002(3) -0.006(2)
C23 0.016(2) 0.045(3) 0.025(5) -0.004(3) 0.004(3) 0.000(2)
C14 0.023(3) 0.025(3) 0.028(5) 0.001(2) 0.005(3) -0.006(2)
C24 0.019(3) 0.035(3) 0.029(5) 0.001(2) 0.002(3) -0.009(2)
C12 0.029(3) 0.019(2) 0.024(4) -0.002(2) 0.001(3) -0.001(2)
C2 0.070(6) 0.027(4) 0.031(7) 0.000 0.022(5) 0.000

loop_
_atom_type_symbol
_atom_type_description
_atom_type_scat_dispersion_real
_atom_type_scat_dispersion_imag
_atom_type_scat_source
C C 0.0033 0.0016 'International Tables Vol C Tables 4.2.6.8 and 6.1.1.4'
H H 0.0000 0.0000 'International Tables Vol C Tables 4.2.6.8 and 6.1.1.4'
P P 0.1023 0.0942 'International Tables Vol C Tables 4.2.6.8 and 6.1.1.4'
Te Te -0.5308 1.6751 'International Tables Vol C Tables 4.2.6.8 and 6.1.1.4'
Cl Cl 0.1484 0.1585 'International Tables Vol C Tables 4.2.6.8 and 6.1.1.4'
O O 0.0106 0.0060 'International Tables Vol C Tables 4.2.6.8 and 6.1.1.4'
N N 0.0061 0.0033 'International Tables Vol C Tables 4.2.6.8 and 6.1.1.4'

loop_
_geom_angle_atom_site_label_1
_geom_angle_atom_site_label_2
_geom_angle_atom_site_label_3
_geom_angle
C20 Te1 C10 91.8(2)
C20 Te1 Cl2 90.15(16)
C10 Te1 Cl2 87.85(16)
C20 Te1 Cl1 90.51(16)
C10 Te1 Cl1 88.76(16)
Cl2 Te1 Cl1 176.56(4)
C11 O1 C21 125.3(4)
N1 C1 C2 180.000(2)
C14 C15 C10 120.0(5)
C21 C20 C25 120.2(4)
C21 C20 Te1 122.0(3)
C25 C20 Te1 117.8(4)
C20 C21 O1 126.9(4)
C20 C21 C22 119.8(5)
O1 C21 C22 113.3(4)
C23 C22 C21 120.1(5)
C11 C10 C15 119.9(5)
C11 C10 Te1 121.6(4)
C15 C10 Te1 118.5(4)
C24 C25 C20 119.2(5)
O1 C11 C12 113.5(4)
O1 C11 C10 126.7(5)
C12 C11 C10 119.6(4)
C12 C13 C14 120.1(5)
C22 C23 C24 120.4(5)
C15 C14 C13 120.0(5)
C25 C24 C23 120.3(5)
C11 C12 C13 120.4(5)

loop_
_geom_bond_atom_site_label_1
_geom_bond_atom_site_label_2
_geom_bond_distance
Te1 C20 2.084(4)
Te1 C10 2.089(5)
Te1 Cl2 2.4967(15)
Te1 Cl1 2.5508(15)
O1 C11 1.382(6)
O1 C21 1.389(6)
N1 C1 1.137(9)
C1 C2 1.447(11)
C15 C14 1.380(8)
C15 C10 1.403(7)
C20 C21 1.372(7)
C20 C25 1.410(7)
C21 C22 1.397(7)
C22 C23 1.374(7)
C10 C11 1.387(7)
C25 C24 1.380(8)
C11 C12 1.386(7)
C13 C12 1.386(7)
C13 C14 1.387(7)
C23 C24 1.386(8)
